data_4315629
loop_
_publ_author_name
'Hemamala I. Karunadasa'
'Kristine D. Arquero'
'Louise A. Berben'
'Jeffrey R. Long'

_publ_contact_author
;
        Jeffrey R. Long
        Department of Chemistry
        University of California, Berkeley
        United States of America
;
_publ_contact_author_email jrlong@berkeley.edu
_publ_contact_author_fax '510 642-8369'
_publ_contact_author_phone '510 642-0860'
_publ_section_title
;
 Enhancing the Magnetic Anisotropy of Cyano-Ligated Chromium(II) and
 Chromium(III) Complexes via Heavy Halide Ligand Effects
;
_journal_name_full 'Inorganic Chemistry'
_journal_page_first 4738
_journal_page_last 4740
_journal_paper_doi 10.1021/ic1002995
_journal_volume 49
_journal_year 2010
_chemical_formula_sum 'C33 H40 Cl2 Cr I Mn N3 O15 P4'
_chemical_formula_weight 1147.30
_chemical_name_systematic
; 
 ? 
;
_space_group_IT_number 61
_symmetry_cell_setting orthorhombic
_symmetry_space_group_name_Hall '-P 2ac 2ab'
_symmetry_space_group_name_H-M 'P b c a'
_atom_sites_solution_hydrogens geom
_atom_sites_solution_primary direct
_atom_sites_solution_secondary difmap
_audit_creation_method SHELXL-97
_cell_angle_alpha 90.00
_cell_angle_beta 90.00
_cell_angle_gamma 90.00
_cell_formula_units_Z 8
_cell_length_a 23.614(5)
_cell_length_b 16.524(4)
_cell_length_c 25.317(6)
_cell_measurement_reflns_used 46977
_cell_measurement_temperature 157(2)
_cell_measurement_theta_max 51.352
_cell_measurement_theta_min 6.437
_cell_volume 9879(4)
_computing_cell_refinement 'Bruker SAINT v6.36'
_computing_data_collection 'Bruker SMART v5.054d'
_computing_data_reduction 'Bruker SAINT v6.36'
_computing_structure_refinement 'SHELXL-97 (Sheldrick, 1997)'
_computing_structure_solution 'SHELXS-97 (Sheldrick, 1990)'
_diffrn_ambient_temperature 157(2)
_diffrn_detector_area_resol_mean 0
_diffrn_measured_fraction_theta_full 0.957
_diffrn_measured_fraction_theta_max 0.957
_diffrn_measurement_device_type 'Bruker SMART CCD'
_diffrn_measurement_method \w/2\q-scans
_diffrn_radiation_monochromator graphite
_diffrn_radiation_source 'fine-focus sealed tube'
_diffrn_radiation_type MoK\a
_diffrn_radiation_wavelength 0.71073
_diffrn_reflns_av_R_equivalents 0.0381
_diffrn_reflns_av_sigmaI/netI 0.0372
_diffrn_reflns_limit_h_max 29
_diffrn_reflns_limit_h_min -27
_diffrn_reflns_limit_k_max 20
_diffrn_reflns_limit_k_min -17
_diffrn_reflns_limit_l_max 30
_diffrn_reflns_limit_l_min -30
_diffrn_reflns_number 45708
_diffrn_reflns_theta_full 26.40
_diffrn_reflns_theta_max 26.40
_diffrn_reflns_theta_min 3.22
_diffrn_standards_interval_count 0
_diffrn_standards_interval_time 0
_diffrn_standards_number 0
_exptl_absorpt_coefficient_mu 1.399
_exptl_absorpt_correction_T_max 1.00
_exptl_absorpt_correction_T_min 0.876476
_exptl_absorpt_correction_type empirical
_exptl_absorpt_process_details 'Blessing, 1995'
_exptl_crystal_colour orange
_exptl_crystal_density_diffrn 1.543
_exptl_crystal_density_method 'not measured'
_exptl_crystal_description parallelepiped
_exptl_crystal_F_000 4600
_exptl_crystal_size_max 0.37
_exptl_crystal_size_mid 0.30
_exptl_crystal_size_min 0.07
_refine_diff_density_max 1.292
_refine_diff_density_min -0.760
_refine_diff_density_rms 0.120
_refine_ls_extinction_method none
_refine_ls_goodness_of_fit_ref 1.253
_refine_ls_hydrogen_treatment constr
_refine_ls_matrix_type full
_refine_ls_number_parameters 534
_refine_ls_number_reflns 9695
_refine_ls_number_restraints 7
_refine_ls_restrained_S_all 1.255
_refine_ls_R_factor_all 0.0840
_refine_ls_R_factor_gt 0.0562
_refine_ls_shift/su_max 0.008
_refine_ls_shift/su_mean 0.001
_refine_ls_structure_factor_coef Fsqd
_refine_ls_weighting_details 'calc w=1/[\s^2^(Fo^2^)+(0.0976P)^2^+0.0000P] where P=(Fo^2^+2Fc^2^)/3'
_refine_ls_weighting_scheme calc
_refine_ls_wR_factor_gt 0.1628
_refine_ls_wR_factor_ref 0.1778
_reflns_number_gt 6943
_reflns_number_total 9695
_reflns_threshold_expression >2sigma(I)
_cod_data_source_file ic1002995_si_002_1.cif
_cod_data_source_block hk108b
_cod_database_code 4315629

loop_
_symmetry_equiv_pos_as_xyz
'x, y, z'
'-x+1/2, -y, z+1/2'
'-x, y+1/2, -z+1/2'
'x+1/2, -y+1/2, -z'
'-x, -y, -z'
'x-1/2, y, -z-1/2'
'x, -y-1/2, z-1/2'
'-x-1/2, y-1/2, z'

loop_
_atom_site_label
_atom_site_type_symbol
_atom_site_fract_x
_atom_site_fract_y
_atom_site_fract_z
_atom_site_U_iso_or_equiv
_atom_site_adp_type
_atom_site_occupancy
_atom_site_symmetry_multiplicity
_atom_site_calc_flag
_atom_site_refinement_flags
_atom_site_disorder_assembly
_atom_site_disorder_group
I1 I 0.039144(18) 0.39479(3) 0.243595(14) 0.05096(16) Uani 1 1 d . . .
Mn1 Mn 0.01974(3) 0.13750(4) 0.50985(3) 0.02417(18) Uani 1 1 d . . .
Cr1 Cr 0.04435(3) 0.32076(5) 0.33622(3) 0.02630(19) Uani 1 1 d . A .
P4 P 0.02753(7) 0.18552(8) 0.30042(6) 0.0421(4) Uani 1 1 d . . .
P2 P 0.06842(6) 0.44489(8) 0.38379(6) 0.0403(3) Uani 1 1 d . . .
P3 P 0.14677(6) 0.30729(9) 0.33191(6) 0.0397(3) Uani 1 1 d . . .
P1 P -0.05916(6) 0.32134(11) 0.34573(6) 0.0495(4) Uani 1 1 d . . .
Cl2 Cl -0.13746(7) 0.56738(11) 0.42207(10) 0.0822(6) Uani 1 1 d . . .
O1 O -0.04323(12) 0.10566(19) 0.46874(12) 0.0283(7) Uani 1 1 d . . .
O2 O 0.07042(12) 0.06601(18) 0.47638(12) 0.0272(7) Uani 1 1 d . . .
O3 O 0.00198(13) 0.04708(18) 0.57441(12) 0.0300(7) Uani 1 1 d . . .
N100 N 0.04350(16) 0.2346(2) 0.44872(16) 0.0320(9) Uani 1 1 d . A .
O5 O 0.11956(13) -0.0232(2) 0.40683(13) 0.0352(8) Uani 1 1 d . . .
O4 O -0.11420(14) 0.0304(2) 0.40857(14) 0.0375(8) Uani 1 1 d . . .
N1 N -0.02674(16) 0.2184(2) 0.54893(14) 0.0272(8) Uani 1 1 d . . .
N2 N 0.08040(16) 0.1783(2) 0.55646(14) 0.0266(8) Uani 1 1 d . . .
C10 C -0.0801(2) 0.2264(3) 0.54661(18) 0.0310(11) Uani 1 1 d . . .
H10B H -0.0965 0.2649 0.5686 0.037 Uiso 1 1 calc R . .
C11 C 0.12634(19) 0.0736(3) 0.47362(18) 0.0291(10) Uani 1 1 d . . .
C100 C 0.04502(19) 0.2664(3) 0.40848(18) 0.0287(10) Uani 1 1 d . . .
O10 O 0.09825(16) 0.7280(3) 0.32424(16) 0.0547(11) Uani 1 1 d . . .
C14 C -0.13767(19) 0.0844(3) 0.44349(19) 0.0319(11) Uani 1 1 d . . .
C15 C 0.2188(2) 0.1249(3) 0.5011(2) 0.0417(13) Uani 1 1 d . . .
H15A H 0.2403 0.1574 0.5234 0.050 Uiso 1 1 calc R . .
C16 C -0.1948(2) 0.1001(3) 0.4483(2) 0.0409(12) Uani 1 1 d . . .
H16A H -0.2206 0.0725 0.4271 0.049 Uiso 1 1 calc R . .
C17 C 0.0081(2) 0.2723(3) 0.5824(2) 0.0351(11) Uani 1 1 d . . .
H17A H -0.0140 0.2920 0.6120 0.042 Uiso 1 1 calc R . .
H17B H 0.0211 0.3184 0.5620 0.042 Uiso 1 1 calc R . .
C18 C 0.1339(2) 0.1707(3) 0.54784(19) 0.0320(11) Uani 1 1 d . . .
H18A H 0.1583 0.1985 0.5702 0.038 Uiso 1 1 calc R . .
C19 C -0.1178(2) 0.1807(3) 0.51269(18) 0.0304(10) Uani 1 1 d . . .
C20 C 0.0587(2) 0.2231(3) 0.60228(19) 0.0349(11) Uani 1 1 d . . .
H20A H 0.0877 0.2587 0.6164 0.042 Uiso 1 1 calc R . .
H20B H 0.0470 0.1860 0.6299 0.042 Uiso 1 1 calc R . .
C21 C 0.0614(4) 0.1002(3) 0.3326(3) 0.067(2) Uani 1 1 d . A .
H21A H 0.0512 0.0512 0.3147 0.100 Uiso 1 1 calc R . .
H21B H 0.0491 0.0974 0.3687 0.100 Uiso 1 1 calc R . .
H21C H 0.1017 0.1070 0.3315 0.100 Uiso 1 1 calc R . .
C22 C -0.1504(3) -0.0041(4) 0.3692(2) 0.0525(15) Uani 1 1 d . . .
H22A H -0.1291 -0.0410 0.3477 0.079 Uiso 1 1 calc R . .
H22B H -0.1656 0.0382 0.3474 0.079 Uiso 1 1 calc R . .
H22C H -0.1809 -0.0327 0.3861 0.079 Uiso 1 1 calc R . .
C24 C -0.09766(19) 0.1229(3) 0.47544(18) 0.0285(10) Uani 1 1 d . . .
C25 C -0.0888(2) 0.3275(4) 0.4117(2) 0.0560(16) Uani 1 1 d . A .
H25A H -0.1294 0.3272 0.4095 0.084 Uiso 1 1 calc R . .
H25B H -0.0764 0.3767 0.4283 0.084 Uiso 1 1 calc R . .
H25C H -0.0763 0.2820 0.4321 0.084 Uiso 1 1 calc R . .
C26 C 0.2445(2) 0.0799(4) 0.4639(2) 0.0482(14) Uani 1 1 d . . .
H26A H 0.2836 0.0822 0.4603 0.058 Uiso 1 1 calc R . .
O11 O 0.1751(2) 0.6726(4) 0.3691(2) 0.0898(17) Uani 1 1 d . . .
C28 C -0.1766(2) 0.1967(3) 0.5164(2) 0.0392(12) Uani 1 1 d . . .
H28A H -0.1898 0.2345 0.5406 0.047 Uiso 1 1 calc R . .
C29 C -0.2139(2) 0.1569(4) 0.4846(2) 0.0476(14) Uani 1 1 d . . .
H29A H -0.2524 0.1679 0.4872 0.057 Uiso 1 1 calc R . .
C30 C 0.1545(2) 0.0252(3) 0.43546(19) 0.0317(11) Uani 1 1 d . . .
C31 C 0.1437(2) -0.0743(3) 0.3669(2) 0.0446(13) Uani 1 1 d . . .
H31A H 0.1142 -0.1048 0.3501 0.067 Uiso 1 1 calc R . .
H31B H 0.1703 -0.1108 0.3828 0.067 Uiso 1 1 calc R . .
H31C H 0.1627 -0.0416 0.3411 0.067 Uiso 1 1 calc R . .
C34A C 0.0557(7) 0.1661(9) 0.2286(6) 0.059(4) Uiso 0.50 1 d P A .
C34B C 0.0273(5) 0.1688(6) 0.2315(4) 0.033(2) Uiso 0.50 1 d P A .
C35 C 0.0423(3) 0.4548(5) 0.4513(2) 0.070(2) Uani 1 1 d . A .
H35A H 0.0545 0.5057 0.4657 0.106 Uiso 1 1 calc R . .
H35B H 0.0571 0.4115 0.4725 0.106 Uiso 1 1 calc R . .
H35C H 0.0017 0.4525 0.4513 0.106 Uiso 1 1 calc R . .
C36 C 0.1820(3) 0.2448(6) 0.3788(3) 0.090(3) Uani 1 1 d . A .
H36A H 0.2220 0.2456 0.3720 0.134 Uiso 1 1 calc R . .
H36B H 0.1681 0.1904 0.3759 0.134 Uiso 1 1 calc R . .
H36C H 0.1748 0.2649 0.4138 0.134 Uiso 1 1 calc R . .
C38 C 0.1588(2) 0.1232(3) 0.5068(2) 0.0332(11) Uani 1 1 d . . .
O14 O 0.1887(2) 0.7699(4) 0.3034(3) 0.0984(18) Uani 1 1 d . . .
C40 C 0.2126(2) 0.0294(3) 0.4304(2) 0.0427(13) Uani 1 1 d . . .
H40A H 0.2308 -0.0014 0.4048 0.051 Uiso 1 1 calc R . .
C41 C 0.0488(3) 0.5389(4) 0.3537(3) 0.0624(18) Uani 1 1 d . A .
H41A H 0.0604 0.5829 0.3759 0.094 Uiso 1 1 calc R . .
H41B H 0.0084 0.5406 0.3491 0.094 Uiso 1 1 calc R . .
H41C H 0.0669 0.5436 0.3199 0.094 Uiso 1 1 calc R . .
O13 O 0.1596(2) 0.6391(4) 0.2813(2) 0.0956(19) Uani 1 1 d . . .
C58A C -0.0995(5) 0.4107(8) 0.3139(5) 0.042(3) Uiso 0.50 1 d P A .
C58B C -0.1045(6) 0.3705(10) 0.3023(6) 0.067(4) Uiso 0.50 1 d P A .
Cl1 Cl 0.15607(5) 0.70182(9) 0.31913(5) 0.0446(3) Uani 1 1 d . . .
O20 O -0.0827(2) 0.5529(4) 0.4066(3) 0.110(2) Uani 1 1 d . B .
O23 O -0.1408(2) 0.6346(3) 0.4561(3) 0.0995(19) Uani 1 1 d . B .
C4 C 0.1453(3) 0.4485(4) 0.3882(3) 0.073(2) Uani 1 1 d . A .
H4A H 0.1574 0.5046 0.3898 0.088 Uiso 1 1 calc R . .
H4B H 0.1573 0.4221 0.4205 0.088 Uiso 1 1 calc R . .
C5 C 0.1778(3) 0.2807(7) 0.2683(3) 0.100(3) Uani 1 1 d . A .
H5A H 0.2183 0.2774 0.2718 0.150 Uiso 1 1 calc R . .
H5B H 0.1684 0.3214 0.2427 0.150 Uiso 1 1 calc R . .
H5C H 0.1633 0.2293 0.2569 0.150 Uiso 1 1 calc R . .
C8 C 0.1731(3) 0.4085(5) 0.3424(3) 0.079(2) Uani 1 1 d . A .
H8A H 0.2137 0.4062 0.3485 0.095 Uiso 1 1 calc R . .
H8B H 0.1666 0.4404 0.3108 0.095 Uiso 1 1 calc R . .
C1A C -0.0493(4) 0.1659(6) 0.3232(5) 0.043(3) Uiso 0.50 1 d PD A 1
C2B C -0.0859(5) 0.2367(6) 0.3103(5) 0.051(3) Uiso 0.50 1 d PD A 1
C1B C -0.0447(6) 0.1664(10) 0.2898(6) 0.079(4) Uiso 0.50 1 d PD A 2
C2A C -0.0764(6) 0.2026(9) 0.3349(5) 0.064(4) Uiso 0.50 1 d PD A 2
O21A O -0.1522(4) 0.4984(6) 0.4582(4) 0.076(3) Uiso 0.50 1 d P B 1
O21B O -0.1800(6) 0.5116(11) 0.4092(7) 0.129(5) Uiso 0.50 1 d P B 1
O22A O -0.1559(11) 0.6063(16) 0.3763(9) 0.189(10) Uiso 0.50 1 d P B 2
O22B O -0.1769(6) 0.5681(9) 0.3873(5) 0.090(3) Uiso 0.50 1 d P B 2
O50 O -0.1997(3) 0.7417(6) 0.3539(4) 0.164(3) Uani 1 1 d D . .
O60 O 0.2756(4) 0.5617(6) 0.2887(4) 0.170(4) Uani 1 1 d D . .
C60 C 0.2775(5) 0.5352(8) 0.2369(4) 0.128(5) Uani 1 1 d D . .
C50A C -0.2526(8) 0.7879(17) 0.3552(13) 0.154(11) Uiso 0.50 1 d PD . .
C50B C -0.2591(4) 0.7482(10) 0.3440(6) 0.066(4) Uiso 0.50 1 d PD . .

loop_
_atom_site_aniso_label
_atom_site_aniso_U_11
_atom_site_aniso_U_22
_atom_site_aniso_U_33
_atom_site_aniso_U_23
_atom_site_aniso_U_13
_atom_site_aniso_U_12
I1 0.0648(3) 0.0547(3) 0.0334(2) 0.01035(17) 0.00171(17) 0.00182(19)
Mn1 0.0242(3) 0.0248(4) 0.0235(3) -0.0015(3) 0.0025(3) 0.0018(3)
Cr1 0.0296(4) 0.0279(4) 0.0214(4) 0.0024(3) -0.0011(3) -0.0015(3)
P4 0.0591(9) 0.0320(7) 0.0351(7) -0.0013(6) -0.0140(7) -0.0059(6)
P2 0.0478(8) 0.0308(7) 0.0424(8) -0.0055(6) -0.0052(6) 0.0022(6)
P3 0.0305(7) 0.0421(8) 0.0465(8) 0.0003(6) 0.0046(6) 0.0013(6)
P1 0.0308(7) 0.0742(11) 0.0435(8) 0.0025(8) 0.0001(6) -0.0015(7)
Cl2 0.0377(8) 0.0603(11) 0.148(2) -0.0162(12) 0.0128(11) -0.0005(7)
O1 0.0239(16) 0.0328(18) 0.0284(17) -0.0041(14) 0.0005(13) 0.0017(13)
O2 0.0229(16) 0.0279(17) 0.0307(17) -0.0019(13) 0.0028(13) 0.0013(13)
O3 0.0351(17) 0.0276(17) 0.0273(16) 0.0019(14) 0.0047(14) -0.0007(14)
N100 0.038(2) 0.031(2) 0.027(2) 0.0005(18) 0.0001(17) -0.0027(17)
O5 0.0331(18) 0.0338(18) 0.0386(19) -0.0066(15) 0.0088(15) 0.0029(15)
O4 0.0339(18) 0.039(2) 0.0401(19) -0.0052(16) -0.0084(15) 0.0009(15)
N1 0.032(2) 0.026(2) 0.0237(19) -0.0010(16) 0.0047(16) 0.0031(16)
N2 0.030(2) 0.028(2) 0.0221(18) -0.0010(16) 0.0010(16) 0.0002(16)
C10 0.035(3) 0.028(2) 0.030(2) 0.002(2) 0.010(2) 0.005(2)
C11 0.026(2) 0.028(2) 0.033(3) 0.006(2) 0.0046(19) 0.0037(19)
C100 0.034(3) 0.026(2) 0.026(2) -0.001(2) 0.000(2) -0.0036(19)
O10 0.039(2) 0.075(3) 0.050(2) -0.002(2) 0.0010(18) 0.004(2)
C14 0.030(2) 0.032(3) 0.034(3) 0.000(2) 0.002(2) 0.004(2)
C15 0.029(3) 0.050(3) 0.046(3) -0.001(3) -0.001(2) -0.003(2)
C16 0.030(3) 0.042(3) 0.050(3) -0.004(3) -0.009(2) 0.001(2)
C17 0.036(3) 0.032(3) 0.036(3) -0.012(2) 0.009(2) 0.003(2)
C18 0.033(3) 0.027(3) 0.036(3) 0.003(2) -0.004(2) -0.004(2)
C19 0.033(3) 0.030(3) 0.028(2) 0.005(2) 0.001(2) 0.001(2)
C20 0.037(3) 0.041(3) 0.026(2) -0.008(2) 0.003(2) -0.001(2)
C21 0.114(6) 0.033(3) 0.053(4) -0.002(3) -0.026(4) 0.006(4)
C22 0.050(3) 0.062(4) 0.045(3) -0.010(3) -0.017(3) -0.003(3)
C24 0.026(2) 0.028(2) 0.032(3) 0.0105(19) 0.0002(19) 0.0017(19)
C25 0.044(3) 0.071(4) 0.054(4) 0.016(3) 0.012(3) 0.006(3)
C26 0.025(3) 0.057(4) 0.062(4) -0.007(3) 0.006(3) 0.004(3)
O11 0.077(3) 0.123(5) 0.070(3) 0.004(3) -0.026(3) 0.025(3)
C28 0.033(3) 0.038(3) 0.046(3) -0.003(2) 0.003(2) 0.011(2)
C29 0.027(3) 0.054(4) 0.062(4) 0.002(3) -0.001(3) 0.004(2)
C30 0.032(3) 0.030(3) 0.033(3) 0.003(2) 0.003(2) 0.003(2)
C31 0.047(3) 0.043(3) 0.044(3) -0.006(3) 0.016(3) 0.007(3)
C35 0.104(6) 0.067(5) 0.040(3) -0.018(3) 0.000(4) 0.010(4)
C36 0.050(4) 0.132(7) 0.087(6) 0.058(5) -0.001(4) 0.021(4)
C38 0.028(2) 0.037(3) 0.035(3) 0.004(2) 0.002(2) 0.001(2)
O14 0.058(3) 0.103(4) 0.134(5) 0.017(4) 0.030(3) 0.000(3)
C40 0.035(3) 0.047(3) 0.046(3) -0.001(3) 0.013(2) 0.010(2)
C41 0.079(5) 0.033(3) 0.075(4) 0.008(3) 0.003(4) 0.005(3)
O13 0.084(4) 0.122(5) 0.081(4) -0.034(4) -0.004(3) 0.043(3)
Cl1 0.0310(6) 0.0643(9) 0.0385(7) -0.0077(6) -0.0004(5) 0.0044(6)
O20 0.047(3) 0.107(5) 0.174(6) -0.037(4) 0.024(3) 0.002(3)
O23 0.097(4) 0.071(4) 0.131(5) -0.015(4) 0.038(4) 0.014(3)
C4 0.055(4) 0.061(4) 0.103(6) -0.033(4) -0.019(4) -0.006(3)
C5 0.056(5) 0.173(10) 0.071(5) -0.017(6) 0.019(4) 0.032(5)
C8 0.047(4) 0.088(6) 0.103(6) -0.008(5) 0.004(4) -0.014(4)
O50 0.107(5) 0.203(9) 0.182(8) 0.007(7) -0.059(6) -0.014(6)
O60 0.136(7) 0.162(8) 0.213(10) 0.031(8) -0.013(7) 0.061(6)
C60 0.134(9) 0.194(13) 0.057(5) -0.036(7) 0.004(6) 0.036(9)

loop_
_atom_type_symbol
_atom_type_description
_atom_type_scat_dispersion_real
_atom_type_scat_dispersion_imag
_atom_type_scat_source
C C 0.0033 0.0016 'International Tables Vol C Tables 4.2.6.8 and 6.1.1.4'
H H 0.0000 0.0000 'International Tables Vol C Tables 4.2.6.8 and 6.1.1.4'
N N 0.0061 0.0033 'International Tables Vol C Tables 4.2.6.8 and 6.1.1.4'
O O 0.0106 0.0060 'International Tables Vol C Tables 4.2.6.8 and 6.1.1.4'
P P 0.1023 0.0942 'International Tables Vol C Tables 4.2.6.8 and 6.1.1.4'
Cl Cl 0.1484 0.1585 'International Tables Vol C Tables 4.2.6.8 and 6.1.1.4'
Cr Cr 0.3209 0.6236 'International Tables Vol C Tables 4.2.6.8 and 6.1.1.4'
Mn Mn 0.3368 0.7283 'International Tables Vol C Tables 4.2.6.8 and 6.1.1.4'
I I -0.4742 1.8119 'International Tables Vol C Tables 4.2.6.8 and 6.1.1.4'

loop_
_geom_angle_atom_site_label_1
_geom_angle_atom_site_label_2
_geom_angle_atom_site_label_3
_geom_angle
_geom_angle_site_symmetry_1
_geom_angle_site_symmetry_3
_geom_angle_publ_flag
O2 Mn1 O1 94.45(13) . . ?
O2 Mn1 N2 91.25(14) . . ?
O1 Mn1 N2 174.30(14) . . ?
O2 Mn1 N1 173.92(15) . . ?
O1 Mn1 N1 91.54(15) . . ?
N2 Mn1 N1 82.76(15) . . ?
O2 Mn1 O3 91.65(12) . . ?
O1 Mn1 O3 93.93(13) . . ?
N2 Mn1 O3 85.86(14) . . ?
N1 Mn1 O3 88.97(14) . . ?
O2 Mn1 N100 88.83(14) . . ?
O1 Mn1 N100 90.89(14) . . ?
N2 Mn1 N100 89.26(15) . . ?
N1 Mn1 N100 90.04(15) . . ?
O3 Mn1 N100 175.10(13) . . ?
C100 Cr1 P3 89.56(13) . . ?
C100 Cr1 P4 86.04(13) . . ?
P3 Cr1 P4 93.52(6) . . ?
C100 Cr1 P2 85.76(13) . . ?
P3 Cr1 P2 82.39(5) . . ?
P4 Cr1 P2 170.86(6) . . ?
C100 Cr1 P1 85.49(13) . . ?
P3 Cr1 P1 174.12(6) . . ?
P4 Cr1 P1 83.00(6) . . ?
P2 Cr1 P1 100.36(6) . . ?
C100 Cr1 I1 177.39(13) . . ?
P3 Cr1 I1 92.79(4) . . ?
P4 Cr1 I1 94.95(4) . . ?
P2 Cr1 I1 93.41(4) . . ?
P1 Cr1 I1 92.23(4) . . ?
C1B P4 C34B 79.5(6) . . ?
C1B P4 C21 110.9(6) . . ?
C34B P4 C21 108.9(4) . . ?
C1B P4 C1A 26.2(5) . . ?
C34B P4 C1A 105.4(5) . . ?
C21 P4 C1A 98.6(4) . . ?
C1B P4 C34A 99.1(6) . . ?
C34B P4 C34A 20.0(5) . . ?
C21 P4 C34A 98.0(5) . . ?
C1A P4 C34A 124.6(6) . . ?
C1B P4 Cr1 112.3(5) . . ?
C34B P4 Cr1 120.7(3) . . ?
C21 P4 Cr1 118.2(2) . . ?
C1A P4 Cr1 101.3(3) . . ?
C34A P4 Cr1 116.0(4) . . ?
C41 P2 C4 104.8(4) . . ?
C41 P2 C35 103.5(3) . . ?
C4 P2 C35 106.1(4) . . ?
C41 P2 Cr1 117.2(3) . . ?
C4 P2 Cr1 106.8(2) . . ?
C35 P2 Cr1 117.3(3) . . ?
C36 P3 C8 106.1(4) . . ?
C36 P3 C5 105.2(4) . . ?
C8 P3 C5 102.4(4) . . ?
C36 P3 Cr1 119.2(2) . . ?
C8 P3 Cr1 104.6(2) . . ?
C5 P3 Cr1 117.5(3) . . ?
C58B P1 C2B 80.2(6) . . ?
C58B P1 C25 108.6(6) . . ?
C2B P1 C25 111.8(5) . . ?
C58B P1 C58A 22.3(5) . . ?
C2B P1 C58A 102.4(5) . . ?
C25 P1 C58A 98.6(4) . . ?
C58B P1 C2A 104.1(7) . . ?
C2B P1 C2A 25.4(4) . . ?
C25 P1 C2A 95.9(4) . . ?
C58A P1 C2A 125.8(6) . . ?
C58B P1 Cr1 123.6(5) . . ?
C2B P1 Cr1 107.5(3) . . ?
C25 P1 Cr1 118.3(2) . . ?
C58A P1 Cr1 116.9(3) . . ?
C2A P1 Cr1 100.6(4) . . ?
O22B Cl2 O20 119.4(7) . . ?
O22B Cl2 O22A 36.7(10) . . ?
O20 Cl2 O22A 97.9(11) . . ?
O22B Cl2 O21B 47.6(7) . . ?
O20 Cl2 O21B 119.6(7) . . ?
O22A Cl2 O21B 83.4(12) . . ?
O22B Cl2 O23 111.8(7) . . ?
O20 Cl2 O23 111.4(4) . . ?
O22A Cl2 O23 97.3(10) . . ?
O21B Cl2 O23 128.4(7) . . ?
O22B Cl2 O21A 104.9(8) . . ?
O20 Cl2 O21A 105.1(5) . . ?
O22A Cl2 O21A 141.5(12) . . ?
O21B Cl2 O21A 58.5(8) . . ?
O23 Cl2 O21A 102.3(5) . . ?
C24 O1 Mn1 129.2(3) . . ?
C11 O2 Mn1 126.6(3) . . ?
C100 N100 Mn1 157.7(4) . . ?
C30 O5 C31 118.8(4) . . ?
C14 O4 C22 117.8(4) . . ?
C10 N1 C17 121.1(4) . . ?
C10 N1 Mn1 126.4(3) . . ?
C17 N1 Mn1 112.5(3) . . ?
C18 N2 C20 121.7(4) . . ?
C18 N2 Mn1 125.3(3) . . ?
C20 N2 Mn1 113.0(3) . . ?
N1 C10 C19 125.7(4) . . ?
N1 C10 H10B 117.1 . . ?
C19 C10 H10B 117.1 . . ?
O2 C11 C38 124.6(4) . . ?
O2 C11 C30 116.6(4) . . ?
C38 C11 C30 118.8(4) . . ?
N100 C100 Cr1 177.5(4) . . ?
O4 C14 C16 125.0(5) . . ?
O4 C14 C24 113.3(4) . . ?
C16 C14 C24 121.7(5) . . ?
C26 C15 C38 120.6(5) . . ?
C26 C15 H15A 119.7 . . ?
C38 C15 H15A 119.7 . . ?
C14 C16 C29 120.2(5) . . ?
C14 C16 H16A 119.9 . . ?
C29 C16 H16A 119.9 . . ?
N1 C17 C20 107.6(4) . . ?
N1 C17 H17A 110.2 . . ?
C20 C17 H17A 110.2 . . ?
N1 C17 H17B 110.2 . . ?
C20 C17 H17B 110.2 . . ?
H17A C17 H17B 108.5 . . ?
N2 C18 C38 125.5(4) . . ?
N2 C18 H18A 117.3 . . ?
C38 C18 H18A 117.3 . . ?
C28 C19 C24 119.7(4) . . ?
C28 C19 C10 117.8(4) . . ?
C24 C19 C10 122.5(4) . . ?
N2 C20 C17 106.3(4) . . ?
N2 C20 H20A 110.5 . . ?
C17 C20 H20A 110.5 . . ?
N2 C20 H20B 110.5 . . ?
C17 C20 H20B 110.5 . . ?
H20A C20 H20B 108.7 . . ?
P4 C21 H21A 109.5 . . ?
P4 C21 H21B 109.5 . . ?
H21A C21 H21B 109.5 . . ?
P4 C21 H21C 109.5 . . ?
H21A C21 H21C 109.5 . . ?
H21B C21 H21C 109.5 . . ?
O4 C22 H22A 109.5 . . ?
O4 C22 H22B 109.5 . . ?
H22A C22 H22B 109.5 . . ?
O4 C22 H22C 109.5 . . ?
H22A C22 H22C 109.5 . . ?
H22B C22 H22C 109.5 . . ?
O1 C24 C14 118.9(4) . . ?
O1 C24 C19 123.5(4) . . ?
C14 C24 C19 117.6(4) . . ?
P1 C25 H25A 109.5 . . ?
P1 C25 H25B 109.5 . . ?
H25A C25 H25B 109.5 . . ?
P1 C25 H25C 109.5 . . ?
H25A C25 H25C 109.5 . . ?
H25B C25 H25C 109.5 . . ?
C15 C26 C40 120.5(5) . . ?
C15 C26 H26A 119.7 . . ?
C40 C26 H26A 119.7 . . ?
C29 C28 C19 120.4(5) . . ?
C29 C28 H28A 119.8 . . ?
C19 C28 H28A 119.8 . . ?
C28 C29 C16 120.4(5) . . ?
C28 C29 H29A 119.8 . . ?
C16 C29 H29A 119.8 . . ?
O5 C30 C40 125.7(4) . . ?
O5 C30 C11 114.3(4) . . ?
C40 C30 C11 120.0(5) . . ?
O5 C31 H31A 109.5 . . ?
O5 C31 H31B 109.5 . . ?
H31A C31 H31B 109.5 . . ?
O5 C31 H31C 109.5 . . ?
H31A C31 H31C 109.5 . . ?
H31B C31 H31C 109.5 . . ?
C34B C34A P4 63.4(15) . . ?
C34A C34B P4 96.6(17) . . ?
P2 C35 H35A 109.5 . . ?
P2 C35 H35B 109.5 . . ?
H35A C35 H35B 109.5 . . ?
P2 C35 H35C 109.5 . . ?
H35A C35 H35C 109.5 . . ?
H35B C35 H35C 109.5 . . ?
P3 C36 H36A 109.5 . . ?
P3 C36 H36B 109.5 . . ?
H36A C36 H36B 109.5 . . ?
P3 C36 H36C 109.5 . . ?
H36A C36 H36C 109.5 . . ?
H36B C36 H36C 109.5 . . ?
C11 C38 C15 119.7(5) . . ?
C11 C38 C18 122.2(4) . . ?
C15 C38 C18 118.1(5) . . ?
C30 C40 C26 120.4(5) . . ?
C30 C40 H40A 119.8 . . ?
C26 C40 H40A 119.8 . . ?
P2 C41 H41A 109.5 . . ?
P2 C41 H41B 109.5 . . ?
H41A C41 H41B 109.5 . . ?
P2 C41 H41C 109.5 . . ?
H41A C41 H41C 109.5 . . ?
H41B C41 H41C 109.5 . . ?
C58B C58A P1 63.6(16) . . ?
C58A C58B P1 94.0(18) . . ?
O13 Cl1 O14 111.1(4) . . ?
O13 Cl1 O11 109.6(3) . . ?
O14 Cl1 O11 110.2(4) . . ?
O13 Cl1 O10 109.7(3) . . ?
O14 Cl1 O10 107.6(3) . . ?
O11 Cl1 O10 108.7(3) . . ?
C8 C4 P2 112.2(5) . . ?
C8 C4 H4A 109.2 . . ?
P2 C4 H4A 109.2 . . ?
C8 C4 H4B 109.2 . . ?
P2 C4 H4B 109.2 . . ?
H4A C4 H4B 107.9 . . ?
P3 C5 H5A 109.5 . . ?
P3 C5 H5B 109.5 . . ?
H5A C5 H5B 109.5 . . ?
P3 C5 H5C 109.5 . . ?
H5A C5 H5C 109.5 . . ?
H5B C5 H5C 109.5 . . ?
C4 C8 P3 112.0(5) . . ?
C4 C8 H8A 109.2 . . ?
P3 C8 H8A 109.2 . . ?
C4 C8 H8B 109.2 . . ?
P3 C8 H8B 109.2 . . ?
H8A C8 H8B 107.9 . . ?
C2B C1A P4 110.3(8) . . ?
C1A C2B P1 107.5(8) . . ?
C2A C1B P4 107.4(11) . . ?
C1B C2A P1 113.1(10) . . ?
O21B O21A Cl2 57.2(8) . . ?
Cl2 O21B O21A 64.3(8) . . ?
O22B O22A Cl2 64.3(19) . . ?
O22A O22B Cl2 79(2) . . ?
C50B O50 C50A 29.3(13) . . ?
C50B C50A O50 72.7(11) . . ?
C50A C50B O50 78.0(13) . . ?

loop_
_geom_bond_atom_site_label_1
_geom_bond_atom_site_label_2
_geom_bond_distance
_geom_bond_site_symmetry_2
_geom_bond_publ_flag
I1 Cr1 2.6478(9) . ?
Mn1 O2 1.883(3) . ?
Mn1 O1 1.890(3) . ?
Mn1 N2 1.974(4) . ?
Mn1 N1 1.993(4) . ?
Mn1 O3 2.254(3) . ?
Mn1 N100 2.299(4) . ?
Cr1 C100 2.038(5) . ?
Cr1 P3 2.4312(16) . ?
Cr1 P4 2.4440(16) . ?
Cr1 P2 2.4454(16) . ?
Cr1 P1 2.4560(17) . ?
P4 C1B 1.755(16) . ?
P4 C34B 1.768(10) . ?
P4 C21 1.814(6) . ?
P4 C1A 1.931(11) . ?
P4 C34A 1.963(15) . ?
P2 C41 1.791(6) . ?
P2 C4 1.820(7) . ?
P2 C35 1.825(6) . ?
P3 C36 1.779(7) . ?
P3 C8 1.803(8) . ?
P3 C5 1.824(7) . ?
P1 C58B 1.737(15) . ?
P1 C2B 1.778(12) . ?
P1 C25 1.813(6) . ?
P1 C58A 1.934(12) . ?
P1 C2A 2.022(15) . ?
Cl2 O22B 1.281(13) . ?
Cl2 O20 1.373(5) . ?
Cl2 O22A 1.40(2) . ?
Cl2 O21B 1.402(16) . ?
Cl2 O23 1.408(6) . ?
Cl2 O21A 1.503(10) . ?
O1 C24 1.327(5) . ?
O2 C11 1.328(5) . ?
N100 C100 1.147(6) . ?
O5 C30 1.358(6) . ?
O5 C31 1.436(6) . ?
O4 C14 1.373(6) . ?
O4 C22 1.432(6) . ?
N1 C10 1.269(6) . ?
N1 C17 1.479(6) . ?
N2 C18 1.287(6) . ?
N2 C20 1.469(6) . ?
C10 C19 1.448(7) . ?
C10 H10B 0.9300 . ?
C11 C38 1.401(7) . ?
C11 C30 1.420(7) . ?
O10 Cl1 1.438(4) . ?
C14 C16 1.379(7) . ?
C14 C24 1.397(7) . ?
C15 C26 1.346(8) . ?
C15 C38 1.424(7) . ?
C15 H15A 0.9300 . ?
C16 C29 1.390(8) . ?
C16 H16A 0.9300 . ?
C17 C20 1.530(7) . ?
C17 H17A 0.9700 . ?
C17 H17B 0.9700 . ?
C18 C38 1.429(7) . ?
C18 H18A 0.9300 . ?
C19 C28 1.415(7) . ?
C19 C24 1.424(7) . ?
C20 H20A 0.9700 . ?
C20 H20B 0.9700 . ?
C21 H21A 0.9600 . ?
C21 H21B 0.9600 . ?
C21 H21C 0.9600 . ?
C22 H22A 0.9600 . ?
C22 H22B 0.9600 . ?
C22 H22C 0.9600 . ?
C25 H25A 0.9600 . ?
C25 H25B 0.9600 . ?
C25 H25C 0.9600 . ?
C26 C40 1.409(8) . ?
C26 H26A 0.9300 . ?
O11 Cl1 1.427(5) . ?
C28 C29 1.363(8) . ?
C28 H28A 0.9300 . ?
C29 H29A 0.9300 . ?
C30 C40 1.380(7) . ?
C31 H31A 0.9600 . ?
C31 H31B 0.9600 . ?
C31 H31C 0.9600 . ?
C34A C34B 0.676(15) . ?
C35 H35A 0.9600 . ?
C35 H35B 0.9600 . ?
C35 H35C 0.9600 . ?
C36 H36A 0.9600 . ?
C36 H36B 0.9600 . ?
C36 H36C 0.9600 . ?
O14 Cl1 1.421(6) . ?
C40 H40A 0.9300 . ?
C41 H41A 0.9600 . ?
C41 H41B 0.9600 . ?
C41 H41C 0.9600 . ?
O13 Cl1 1.413(5) . ?
C58A C58B 0.736(16) . ?
C4 C8 1.488(10) . ?
C4 H4A 0.9700 . ?
C4 H4B 0.9700 . ?
C5 H5A 0.9600 . ?
C5 H5B 0.9600 . ?
C5 H5C 0.9600 . ?
C8 H8A 0.9700 . ?
C8 H8B 0.9700 . ?
C1A C2B 1.4902(11) . ?
C1B C2A 1.4899(10) . ?
O21A O21B 1.421(18) . ?
O22A O22B 0.85(2) . ?
O50 C50B 1.428(9) . ?
O50 C50A 1.463(10) . ?
O60 C60 1.383(8) . ?
C50A C50B 0.73(3) . ?
